data_4329041
loop_
_publ_author_name
'Daniel J. Hutchinson'
'Scott A. Cameron'
'Lyall R. Hanton'
'Stephen C. Moratti'

_publ_contact_author 'Hanton, Lyall R.'
_publ_contact_author_email lhanton@Chemistry.otago.ac.nz
_publ_section_title
;
 Sensitivity of Silver(I) Complexes of a Pyrimidine-Hydrazone Ligand to
 Solvent, Counteranion, and Metal-to-Ligand Ratio Changes
;
_journal_name_full 'Inorganic Chemistry'
_journal_page_first 5070
_journal_page_last 5081
_journal_paper_doi 10.1021/ic2025582
_journal_volume 51
_journal_year 2012
_chemical_formula_moiety 'C42 H48 Ag2 N16 O4, C F3 O3 S, 3(C H3 N O2)'
_chemical_formula_sum 'C46 H57 Ag2 F3 N19 O13 S'
_chemical_formula_weight 1388.92
_chemical_name_systematic
;
 ?
;
_space_group_IT_number 60
_symmetry_cell_setting orthorhombic
_symmetry_space_group_name_Hall '-P 2n 2ab'
_symmetry_space_group_name_H-M 'P b c n'
_atom_sites_solution_hydrogens geom
_atom_sites_solution_primary direct
_atom_sites_solution_secondary difmap
_audit_creation_method SHELXL-97
_cell_angle_alpha 90.00
_cell_angle_beta 90.00
_cell_angle_gamma 90.00
_cell_formula_units_Z 8
_cell_length_a 14.5504(5)
_cell_length_b 29.2736(9)
_cell_length_c 25.1803(7)
_cell_measurement_reflns_used 9897
_cell_measurement_temperature 90(2)
_cell_measurement_theta_max 22.55
_cell_measurement_theta_min 2.25
_cell_volume 10725.4(6)
_computing_cell_refinement 'Bruker SMART'
_computing_data_collection 'Bruker SMART'
_computing_data_reduction 'Bruker SAINT'
_computing_molecular_graphics 'Bruker SHELXTL'
_computing_publication_material 'Bruker SHELXTL'
_computing_structure_refinement 'SHELXL-97 (Sheldrick, 1997)'
_computing_structure_solution 'SIR97 (Altomare et al., 1999)'
_diffrn_ambient_temperature 90(2)
_diffrn_measured_fraction_theta_full 0.996
_diffrn_measured_fraction_theta_max 0.996
_diffrn_measurement_device_type 'Bruker APEX-II CCD'
_diffrn_measurement_method '\f and \w scans'
_diffrn_radiation_monochromator graphite
_diffrn_radiation_source 'fine-focus sealed tube'
_diffrn_radiation_type MoK\a
_diffrn_radiation_wavelength 0.71073
_diffrn_reflns_av_R_equivalents 0.0540
_diffrn_reflns_av_sigmaI/netI 0.0225
_diffrn_reflns_limit_h_max 15
_diffrn_reflns_limit_h_min -15
_diffrn_reflns_limit_k_max 31
_diffrn_reflns_limit_k_min -31
_diffrn_reflns_limit_l_max 27
_diffrn_reflns_limit_l_min -27
_diffrn_reflns_number 100846
_diffrn_reflns_theta_full 22.68
_diffrn_reflns_theta_max 22.68
_diffrn_reflns_theta_min 1.56
_diffrn_standards_number 0
_exptl_absorpt_coefficient_mu 0.863
_exptl_absorpt_correction_T_max 0.894
_exptl_absorpt_correction_T_min 0.847
_exptl_absorpt_correction_type multi-scan
_exptl_absorpt_process_details 'SADABS (Bruker, 2004)'
_exptl_crystal_colour yellow
_exptl_crystal_density_diffrn 1.720
_exptl_crystal_description rod
_exptl_crystal_F_000 5656
_exptl_crystal_size_max 0.83
_exptl_crystal_size_mid 0.16
_exptl_crystal_size_min 0.13
_refine_diff_density_max 1.102
_refine_diff_density_min -0.721
_refine_diff_density_rms 0.090
_refine_ls_extinction_method none
_refine_ls_goodness_of_fit_ref 1.083
_refine_ls_hydrogen_treatment constr
_refine_ls_matrix_type full
_refine_ls_number_parameters 849
_refine_ls_number_reflns 7148
_refine_ls_number_restraints 12
_refine_ls_restrained_S_all 1.082
_refine_ls_R_factor_all 0.0615
_refine_ls_R_factor_gt 0.0552
_refine_ls_shift/su_max 0.004
_refine_ls_shift/su_mean 0.000
_refine_ls_structure_factor_coef Fsqd
_refine_ls_weighting_details 'calc w=1/[\s^2^(Fo^2^)+(0.0354P)^2^+76.3723P] where P=(Fo^2^+2Fc^2^)/3'
_refine_ls_weighting_scheme calc
_refine_ls_wR_factor_gt 0.1201
_refine_ls_wR_factor_ref 0.1240
_reflns_number_gt 6423
_reflns_number_total 7148
_reflns_threshold_expression >2sigma(I)
_cod_data_source_file ic2025582_si_001_4.cif
_cod_data_source_block djh746_complex4
_cod_database_code 4329041

loop_
_symmetry_equiv_pos_as_xyz
'x, y, z'
'-x+1/2, -y+1/2, z+1/2'
'-x, y, -z+1/2'
'x+1/2, -y+1/2, -z'
'-x, -y, -z'
'x-1/2, y-1/2, -z-1/2'
'x, -y, z-1/2'
'-x-1/2, y-1/2, z'

loop_
_atom_site_label
_atom_site_type_symbol
_atom_site_fract_x
_atom_site_fract_y
_atom_site_fract_z
_atom_site_U_iso_or_equiv
_atom_site_adp_type
_atom_site_occupancy
_atom_site_symmetry_multiplicity
_atom_site_calc_flag
_atom_site_refinement_flags
_atom_site_disorder_assembly
_atom_site_disorder_group
C1 C 1.0427(5) 0.3979(3) 0.9097(3) 0.056(2) Uani 1 1 d . . .
H1A H 1.0361 0.3720 0.9333 0.068 Uiso 1 1 calc R . .
H1B H 1.0214 0.3889 0.8747 0.068 Uiso 1 1 calc R . .
C2 C 0.9853(4) 0.4377(2) 0.9300(2) 0.0359(16) Uani 1 1 d . . .
C3 C 0.9852(5) 0.4798(2) 0.9046(3) 0.0429(18) Uani 1 1 d . . .
H3 H 1.0193 0.4840 0.8737 0.051 Uiso 1 1 calc R . .
C4 C 0.9346(5) 0.5153(2) 0.9250(3) 0.0437(18) Uani 1 1 d . . .
H4 H 0.9328 0.5433 0.9077 0.052 Uiso 1 1 calc R . .
C5 C 0.8863(4) 0.5088(2) 0.9718(3) 0.0349(16) Uani 1 1 d . . .
H5 H 0.8538 0.5326 0.9873 0.042 Uiso 1 1 calc R . .
C6 C 0.8874(4) 0.4657(2) 0.9950(2) 0.0295(14) Uani 1 1 d . . .
C7 C 0.8356(4) 0.4583(2) 1.0443(2) 0.0281(14) Uani 1 1 d . . .
H7 H 0.8230 0.4828 1.0667 0.034 Uiso 1 1 calc R . .
C8 C 0.7588(5) 0.4470(2) 1.1439(2) 0.0356(15) Uani 1 1 d . . .
H8A H 0.7288 0.4351 1.1749 0.053 Uiso 1 1 calc R . .
H8B H 0.7248 0.4727 1.1306 0.053 Uiso 1 1 calc R . .
H8C H 0.8199 0.4566 1.1531 0.053 Uiso 1 1 calc R . .
C9 C 0.7240(4) 0.36874(19) 1.1100(2) 0.0255(13) Uani 1 1 d . . .
C10 C 0.7135(4) 0.33885(19) 1.0676(2) 0.0243(13) Uani 1 1 d . . .
H10 H 0.7321 0.3464 1.0334 0.029 Uiso 1 1 calc R . .
C11 C 0.6738(4) 0.29729(19) 1.0792(2) 0.0247(13) Uani 1 1 d . . .
C12 C 0.6617(5) 0.3163(2) 1.1668(3) 0.0370(16) Uani 1 1 d . . .
C13 C 0.6311(6) 0.3035(3) 1.2212(3) 0.057(2) Uani 1 1 d . . .
H13A H 0.5816 0.2819 1.2188 0.085 Uiso 1 1 calc R . .
H13B H 0.6104 0.3303 1.2396 0.085 Uiso 1 1 calc R . .
H13C H 0.6815 0.2901 1.2402 0.085 Uiso 1 1 calc R . .
C14 C 0.6436(5) 0.2170(2) 1.0529(3) 0.0386(16) Uani 1 1 d . . .
H14A H 0.6375 0.2133 1.0907 0.058 Uiso 1 1 calc R . .
H14B H 0.6958 0.1999 1.0407 0.058 Uiso 1 1 calc R . .
H14C H 0.5891 0.2059 1.0357 0.058 Uiso 1 1 calc R . .
C15 C 0.6476(4) 0.2524(2) 0.9509(3) 0.0307(15) Uani 1 1 d . . .
H15 H 0.6498 0.2211 0.9574 0.037 Uiso 1 1 calc R . .
C16 C 0.6386(4) 0.2694(2) 0.8965(3) 0.0356(16) Uani 1 1 d . . .
C17 C 0.6621(5) 0.2414(3) 0.8543(3) 0.058(2) Uani 1 1 d . . .
H17 H 0.6826 0.2116 0.8592 0.070 Uiso 1 1 calc R . .
C18 C 0.6530(6) 0.2614(4) 0.8021(3) 0.077(3) Uani 1 1 d . . .
H18 H 0.6692 0.2444 0.7723 0.093 Uiso 1 1 calc R . .
C19 C 0.6209(7) 0.3045(4) 0.7961(4) 0.080(3) Uani 1 1 d . A .
H19 H 0.6150 0.3173 0.7625 0.096 Uiso 1 1 calc R . .
C20 C 0.5981(6) 0.3284(3) 0.8392(3) 0.059(2) Uani 1 1 d . . .
C23 C 0.9423(4) 0.3131(3) 1.1226(3) 0.0410(17) Uani 1 1 d . . .
C24 C 0.9250(5) 0.2795(3) 1.1593(3) 0.053(2) Uani 1 1 d . B .
H24 H 0.9310 0.2856 1.1954 0.064 Uiso 1 1 calc R . .
C25 C 0.8989(5) 0.2373(3) 1.1425(3) 0.055(2) Uani 1 1 d . . .
H25 H 0.8860 0.2146 1.1672 0.066 Uiso 1 1 calc R B .
C26 C 0.8916(4) 0.2280(2) 1.0888(3) 0.0389(17) Uani 1 1 d . B .
H26 H 0.8760 0.1990 1.0769 0.047 Uiso 1 1 calc R . .
C27 C 0.9083(4) 0.2636(2) 1.0532(2) 0.0308(15) Uani 1 1 d . . .
C28 C 0.8991(4) 0.25474(19) 0.9962(2) 0.0266(14) Uani 1 1 d . B .
H28 H 0.9017 0.2250 0.9834 0.032 Uiso 1 1 calc R . .
C29 C 0.9072(5) 0.2346(2) 0.8901(3) 0.0385(16) Uani 1 1 d . . .
H29A H 0.9672 0.2259 0.9022 0.058 Uiso 1 1 calc R . .
H29B H 0.9067 0.2356 0.8520 0.058 Uiso 1 1 calc R . .
H29C H 0.8628 0.2127 0.9022 0.058 Uiso 1 1 calc R . .
C30 C 0.8587(4) 0.3154(2) 0.8782(2) 0.0282(14) Uani 1 1 d . . .
C31 C 0.8149(4) 0.35351(19) 0.8979(2) 0.0265(14) Uani 1 1 d . . .
H31 H 0.7992 0.3561 0.9335 0.032 Uiso 1 1 calc R . .
C32 C 0.7954(4) 0.3879(2) 0.8616(2) 0.0313(15) Uani 1 1 d . . .
C33 C 0.8562(5) 0.3455(2) 0.7952(3) 0.0439(18) Uani 1 1 d . . .
C34 C 0.8774(7) 0.3395(3) 0.7368(3) 0.066(2) Uani 1 1 d . . .
H34A H 0.9018 0.3675 0.7228 0.100 Uiso 1 1 calc R . .
H34B H 0.8221 0.3317 0.7181 0.100 Uiso 1 1 calc R . .
H34C H 0.9218 0.3155 0.7324 0.100 Uiso 1 1 calc R . .
C35 C 0.7457(5) 0.4678(2) 0.8421(3) 0.0447(18) Uani 1 1 d . . .
H35A H 0.7736 0.4609 0.8085 0.067 Uiso 1 1 calc R . .
H35B H 0.7774 0.4930 0.8583 0.067 Uiso 1 1 calc R . .
H35C H 0.6824 0.4758 0.8367 0.067 Uiso 1 1 calc R . .
C36 C 0.6721(4) 0.4634(2) 0.9433(2) 0.0284(14) Uani 1 1 d . . .
H36 H 0.6797 0.4909 0.9253 0.034 Uiso 1 1 calc R . .
C37 C 0.6197(4) 0.46222(19) 0.9928(2) 0.0258(14) Uani 1 1 d . . .
C38 C 0.6136(4) 0.5009(2) 1.0243(3) 0.0347(15) Uani 1 1 d . . .
H38 H 0.6429 0.5277 1.0143 0.042 Uiso 1 1 calc R . .
C39 C 0.5633(4) 0.4989(2) 1.0708(3) 0.0384(16) Uani 1 1 d . . .
H39 H 0.5599 0.5242 1.0930 0.046 Uiso 1 1 calc R . .
C40 C 0.5185(4) 0.4592(2) 1.0839(3) 0.0374(16) Uani 1 1 d . . .
H40 H 0.4835 0.4576 1.1148 0.045 Uiso 1 1 calc R . .
C41 C 0.5257(4) 0.4217(2) 1.0510(3) 0.0384(17) Uani 1 1 d . . .
C42 C 0.4765(5) 0.3776(3) 1.0630(4) 0.057(2) Uani 1 1 d . . .
H42A H 0.5172 0.3579 1.0833 0.069 Uiso 1 1 calc R . .
H42B H 0.4235 0.3842 1.0851 0.069 Uiso 1 1 calc R . .
C45 C 0.6313(4) 0.12032(19) 0.9718(2) 0.0250(13) Uani 1 1 d . . .
H45A H 0.6022 0.1299 0.9395 0.037 Uiso 1 1 calc R . .
H45B H 0.6084 0.1383 1.0008 0.037 Uiso 1 1 calc R . .
H45C H 0.6180 0.0887 0.9781 0.037 Uiso 1 1 calc R . .
C46 C 0.2778(10) 0.4323(4) 0.8111(5) 0.114(5) Uani 1 1 d . . .
H46A H 0.3225 0.4562 0.8071 0.172 Uiso 1 1 calc R . .
H46B H 0.2224 0.4448 0.8259 0.172 Uiso 1 1 calc R . .
H46C H 0.2647 0.4191 0.7770 0.172 Uiso 1 1 calc R . .
C47 C 0.7891(8) 0.4016(5) 0.2901(4) 0.116(5) Uani 1 1 d . . .
H47A H 0.8354 0.4231 0.3008 0.174 Uiso 1 1 calc R . .
H47B H 0.7588 0.4127 0.2587 0.174 Uiso 1 1 calc R . .
H47C H 0.8172 0.3727 0.2826 0.174 Uiso 1 1 calc R . .
N1 N 0.9362(3) 0.43076(17) 0.97459(19) 0.0291(12) Uani 1 1 d . . .
N2 N 0.8077(3) 0.41824(16) 1.05647(18) 0.0245(11) Uani 1 1 d . . .
N3 N 0.7633(3) 0.41158(16) 1.10317(19) 0.0278(12) Uani 1 1 d . . .
N4 N 0.6975(4) 0.35822(17) 1.1598(2) 0.0341(13) Uani 1 1 d . . .
N5 N 0.6503(3) 0.28498(17) 1.1288(2) 0.0320(12) Uani 1 1 d . . .
N6 N 0.6561(3) 0.26512(16) 1.04036(19) 0.0290(12) Uani 1 1 d . . .
N7 N 0.6524(3) 0.28097(15) 0.98974(19) 0.0250(11) Uani 1 1 d . A .
N8 N 0.6072(4) 0.31221(18) 0.8885(2) 0.0371(13) Uani 1 1 d . A .
N9 N 0.9328(3) 0.30552(17) 1.06978(19) 0.0289(12) Uani 1 1 d . B .
N10 N 0.8872(3) 0.28838(16) 0.96371(19) 0.0247(11) Uani 1 1 d . . .
N11 N 0.8844(3) 0.27944(16) 0.91097(19) 0.0283(12) Uani 1 1 d . B .
N12 N 0.8792(4) 0.31025(18) 0.8264(2) 0.0381(13) Uani 1 1 d . . .
N13 N 0.8173(4) 0.38427(18) 0.8098(2) 0.0413(14) Uani 1 1 d . . .
N14 N 0.7513(4) 0.42783(16) 0.87680(19) 0.0315(12) Uani 1 1 d . . .
N15 N 0.7077(3) 0.42673(16) 0.92461(19) 0.0278(12) Uani 1 1 d . . .
N16 N 0.5762(3) 0.42307(17) 1.0059(2) 0.0327(13) Uani 1 1 d . A .
N17 N 0.7117(6) 0.1254(2) 0.9682(3) 0.071(2) Uani 1 1 d . . .
N18 N 0.3157(8) 0.3955(6) 0.8482(8) 0.176(8) Uani 1 1 d . . .
N19 N 0.7249(8) 0.3964(3) 0.3309(4) 0.097(3) Uani 1 1 d . . .
O1 O 1.1373(4) 0.4113(2) 0.9069(3) 0.093(2) Uani 1 1 d . . .
H1 H 1.1680 0.3902 0.8951 0.139 Uiso 1 1 calc R . .
C21 C 0.5674(17) 0.3722(8) 0.8275(8) 0.072(7) Uani 0.668(18) 1 d P A 1
H21A H 0.5042 0.3730 0.8396 0.087 Uiso 0.668(18) 1 calc PR A 1
H21B H 0.6014 0.3921 0.8512 0.087 Uiso 0.668(18) 1 calc PR A 1
O2 O 0.5669(10) 0.3934(6) 0.7813(5) 0.154(8) Uani 0.668(18) 1 d P A 1
H2 H 0.5474 0.4195 0.7853 0.231 Uiso 0.668(18) 1 calc PR A 1
C21A C 0.543(2) 0.3807(12) 0.8418(14) 0.023(7) Uani 0.332(18) 1 d PU A 2
H21C H 0.5156 0.3868 0.8761 0.027 Uiso 0.332(18) 1 calc PR A 2
H21D H 0.5828 0.4058 0.8313 0.027 Uiso 0.332(18) 1 calc PR A 2
O2A O 0.4797(16) 0.3696(9) 0.8036(9) 0.108(12) Uani 0.332(18) 1 d P A 2
H2A H 0.5063 0.3627 0.7760 0.162 Uiso 0.332(18) 1 calc PR A 2
C22 C 0.9709(12) 0.3591(7) 1.1397(6) 0.037(4) Uani 0.737(13) 1 d P B 3
H22A H 1.0287 0.3671 1.1228 0.045 Uiso 0.737(13) 1 calc PR B 3
H22B H 0.9251 0.3813 1.1290 0.045 Uiso 0.737(13) 1 calc PR B 3
O3 O 0.9812(9) 0.3600(4) 1.1940(3) 0.124(5) Uani 0.737(13) 1 d P B 3
H3A H 1.0008 0.3851 1.2031 0.186 Uiso 0.737(13) 1 calc PR B 3
C22A C 0.999(4) 0.361(2) 1.133(2) 0.048(16) Uani 0.263(13) 1 d PU B 4
H22C H 0.9703 0.3842 1.1112 0.057 Uiso 0.263(13) 1 calc PR B 4
H22D H 0.9861 0.3698 1.1699 0.057 Uiso 0.263(13) 1 calc PR B 4
O3A O 1.0817(11) 0.3653(5) 1.1273(7) 0.036(6) Uani 0.263(13) 1 d P B 4
H3B H 1.0972 0.3914 1.1352 0.055 Uiso 0.263(13) 1 calc PR B 4
O4 O 0.4469(4) 0.35381(15) 1.0174(3) 0.0686(18) Uani 1 1 d . A .
H4A H 0.3905 0.3400 1.0106 0.082 Uiso 1 1 calc R . .
O5 O 0.7495(5) 0.1542(2) 0.9404(3) 0.110(3) Uani 1 1 d . . .
O6 O 0.7613(4) 0.1080(2) 1.0031(3) 0.0838(19) Uani 1 1 d . . .
O7 O 0.3526(9) 0.4042(4) 0.8896(5) 0.193(6) Uani 1 1 d . . .
O8 O 0.3058(11) 0.3578(5) 0.8383(8) 0.300(12) Uani 1 1 d . . .
O9 O 0.7143(7) 0.4261(3) 0.3668(3) 0.116(3) Uani 1 1 d . . .
O10 O 0.6796(7) 0.3594(3) 0.3321(3) 0.122(3) Uani 1 1 d . . .
Ag1 Ag 0.92767(3) 0.362748(15) 1.012623(19) 0.03097(15) Uani 1 1 d . B .
Ag2 Ag 0.59082(3) 0.358848(15) 0.95792(2) 0.03570(16) Uani 1 1 d . . .
S1 S 0.4684(2) 0.50723(11) 0.74970(15) 0.0373(9) Uani 0.50 1 d P . .
O11 O 0.4970(4) 0.48565(16) 0.70202(18) 0.0541(13) Uani 1 1 d . . .
O12 O 0.3754(9) 0.5213(5) 0.7524(6) 0.064(4) Uani 0.50 1 d P . .
C100 C 0.5292(10) 0.5609(5) 0.7500(8) 0.047(5) Uani 0.50 1 d P . .
F11 F 0.6190(11) 0.5543(6) 0.7490(6) 0.109(5) Uani 0.50 1 d P . .
F12 F 0.5017(5) 0.58627(15) 0.79214(18) 0.095(2) Uani 1 1 d . . .
S2 S 0.9688(2) 0.47747(12) 0.24795(17) 0.0437(11) Uani 0.50 1 d P . .
O21 O 1.0079(5) 0.45450(18) 0.20329(19) 0.0709(18) Uani 1 1 d . . .
O22 O 0.881(3) 0.5032(19) 0.2375(19) 0.23(2) Uani 0.50 1 d P . .
C200 C 1.0400(12) 0.5274(6) 0.2530(6) 0.052(4) Uani 0.50 1 d P . .
F21 F 1.0252(18) 0.5525(5) 0.2081(5) 0.108(8) Uani 0.50 1 d P . .
F23 F 1.1253(10) 0.5084(9) 0.2632(5) 0.085(7) Uani 0.50 1 d P . .
F22 F 1.005(3) 0.5567(10) 0.2903(12) 0.222(19) Uani 0.50 1 d P . .

loop_
_atom_site_aniso_label
_atom_site_aniso_U_11
_atom_site_aniso_U_22
_atom_site_aniso_U_33
_atom_site_aniso_U_23
_atom_site_aniso_U_13
_atom_site_aniso_U_12
C1 0.031(4) 0.080(6) 0.058(5) -0.023(4) 0.021(4) -0.009(4)
C2 0.032(4) 0.041(4) 0.034(4) 0.000(3) -0.004(3) -0.015(3)
C3 0.038(4) 0.053(4) 0.038(4) 0.007(3) -0.006(3) -0.022(4)
C4 0.040(4) 0.041(4) 0.050(4) 0.016(4) -0.016(4) -0.014(3)
C5 0.029(4) 0.028(3) 0.048(4) 0.006(3) -0.017(3) -0.008(3)
C6 0.025(3) 0.026(3) 0.037(4) -0.004(3) -0.013(3) -0.006(3)
C7 0.022(3) 0.025(3) 0.038(4) -0.006(3) -0.006(3) 0.004(3)
C8 0.041(4) 0.028(3) 0.037(4) -0.010(3) -0.001(3) -0.002(3)
C9 0.018(3) 0.028(3) 0.030(3) 0.000(3) -0.001(3) 0.000(3)
C10 0.023(3) 0.026(3) 0.024(3) 0.001(3) 0.001(3) 0.002(3)
C11 0.017(3) 0.025(3) 0.032(4) 0.002(3) 0.001(3) 0.002(2)
C12 0.037(4) 0.041(4) 0.033(4) 0.003(3) -0.001(3) -0.001(3)
C13 0.076(6) 0.058(5) 0.037(4) 0.008(4) 0.008(4) -0.011(4)
C14 0.045(4) 0.022(3) 0.049(4) 0.000(3) -0.007(3) -0.004(3)
C15 0.020(3) 0.024(3) 0.048(4) -0.010(3) -0.001(3) -0.001(3)
C16 0.025(4) 0.046(4) 0.036(4) -0.017(3) 0.000(3) -0.013(3)
C17 0.038(5) 0.074(6) 0.062(6) -0.032(5) -0.002(4) -0.013(4)
C18 0.062(6) 0.135(10) 0.034(5) -0.044(6) 0.007(4) -0.033(6)
C19 0.091(8) 0.083(7) 0.064(7) 0.004(6) -0.014(6) -0.030(6)
C20 0.052(5) 0.092(7) 0.034(5) -0.003(5) -0.012(4) -0.031(5)
C23 0.027(4) 0.062(5) 0.034(4) 0.003(4) -0.001(3) 0.017(3)
C24 0.048(5) 0.078(6) 0.033(4) 0.011(4) 0.005(3) 0.023(4)
C25 0.057(5) 0.067(6) 0.041(5) 0.027(4) 0.018(4) 0.024(4)
C26 0.036(4) 0.031(4) 0.050(4) 0.017(3) 0.008(3) 0.009(3)
C27 0.020(3) 0.036(4) 0.036(4) 0.007(3) 0.004(3) 0.012(3)
C28 0.023(3) 0.017(3) 0.040(4) 0.001(3) 0.002(3) 0.003(2)
C29 0.042(4) 0.030(4) 0.043(4) -0.002(3) -0.003(3) 0.006(3)
C30 0.030(4) 0.027(3) 0.027(3) 0.004(3) 0.001(3) -0.005(3)
C31 0.027(3) 0.026(3) 0.027(3) 0.005(3) -0.002(3) 0.002(3)
C32 0.031(4) 0.033(4) 0.030(4) 0.005(3) -0.001(3) -0.001(3)
C33 0.054(5) 0.049(5) 0.029(4) 0.003(3) 0.006(3) 0.000(4)
C34 0.102(7) 0.067(5) 0.030(4) 0.005(4) 0.015(4) 0.020(5)
C35 0.054(5) 0.035(4) 0.045(4) 0.019(3) -0.003(4) 0.008(3)
C36 0.021(3) 0.022(3) 0.042(4) 0.007(3) -0.008(3) 0.002(3)
C37 0.021(3) 0.021(3) 0.036(3) 0.006(3) -0.010(3) 0.004(2)
C38 0.025(3) 0.030(3) 0.049(4) -0.002(3) -0.013(3) 0.004(3)
C39 0.034(4) 0.044(4) 0.037(4) -0.007(3) -0.013(3) 0.013(3)
C40 0.033(4) 0.049(4) 0.030(4) 0.006(3) -0.001(3) 0.020(3)
C41 0.030(4) 0.041(4) 0.044(4) 0.017(3) 0.005(3) 0.015(3)
C42 0.040(5) 0.044(4) 0.087(6) 0.038(5) 0.023(4) 0.014(4)
C45 0.008(3) 0.019(3) 0.048(4) -0.002(3) 0.005(3) -0.002(2)
C46 0.160(14) 0.070(7) 0.113(10) -0.034(7) 0.043(9) -0.027(8)
C47 0.090(8) 0.190(14) 0.068(7) 0.015(8) -0.001(6) -0.067(9)
N1 0.025(3) 0.032(3) 0.030(3) -0.003(2) -0.008(2) -0.010(2)
N2 0.021(3) 0.024(3) 0.028(3) -0.003(2) -0.004(2) -0.002(2)
N3 0.029(3) 0.025(3) 0.030(3) -0.009(2) 0.001(2) -0.001(2)
N4 0.037(3) 0.034(3) 0.032(3) -0.001(2) 0.001(2) -0.001(3)
N5 0.034(3) 0.030(3) 0.032(3) 0.003(2) 0.001(2) 0.000(2)
N6 0.035(3) 0.019(3) 0.033(3) 0.001(2) -0.002(2) -0.003(2)
N7 0.020(3) 0.021(3) 0.034(3) -0.003(2) 0.000(2) -0.003(2)
N8 0.040(3) 0.041(3) 0.030(3) -0.005(3) -0.012(3) -0.014(3)
N9 0.024(3) 0.032(3) 0.031(3) 0.002(2) -0.001(2) 0.008(2)
N10 0.020(3) 0.025(3) 0.029(3) 0.001(2) 0.003(2) 0.003(2)
N11 0.033(3) 0.024(3) 0.029(3) -0.001(2) -0.002(2) 0.006(2)
N12 0.046(3) 0.036(3) 0.032(3) 0.002(3) 0.003(3) 0.002(3)
N13 0.055(4) 0.033(3) 0.036(3) 0.006(3) 0.006(3) 0.007(3)
N14 0.038(3) 0.023(3) 0.033(3) 0.012(2) 0.000(3) 0.006(2)
N15 0.024(3) 0.029(3) 0.030(3) 0.009(2) -0.007(2) -0.001(2)
N16 0.023(3) 0.029(3) 0.047(3) 0.012(2) -0.002(3) 0.005(2)
N17 0.077(6) 0.025(3) 0.110(6) 0.021(4) -0.024(5) -0.005(4)
N18 0.093(8) 0.165(13) 0.27(2) -0.178(15) 0.030(10) -0.054(9)
N19 0.140(9) 0.076(6) 0.074(6) 0.014(5) -0.010(6) -0.012(6)
O1 0.056(4) 0.117(6) 0.106(5) 0.017(4) 0.025(4) 0.015(4)
C21 0.073(17) 0.087(17) 0.057(14) 0.034(12) -0.037(11) -0.022(12)
O2 0.139(13) 0.214(16) 0.109(10) 0.113(11) -0.051(9) -0.062(11)
C21A 0.024(10) 0.024(9) 0.020(10) 0.003(7) 0.007(7) 0.005(7)
O2A 0.089(19) 0.16(2) 0.080(16) -0.038(15) -0.041(14) 0.030(16)
C22 0.018(8) 0.064(9) 0.030(7) -0.010(5) -0.004(6) 0.006(7)
O3 0.169(12) 0.156(10) 0.047(6) -0.028(6) 0.004(6) -0.067(9)
C22A 0.05(2) 0.045(17) 0.048(18) -0.007(9) 0.000(10) -0.006(10)
O3A 0.021(11) 0.035(10) 0.053(12) -0.007(8) -0.011(8) -0.003(7)
O4 0.061(4) 0.023(3) 0.122(5) -0.007(3) 0.049(4) -0.011(2)
O5 0.093(5) 0.050(4) 0.187(8) 0.018(4) 0.079(6) 0.008(4)
O6 0.067(4) 0.080(5) 0.105(5) -0.007(4) 0.004(4) 0.002(4)
O7 0.185(11) 0.199(12) 0.197(12) -0.105(10) 0.089(9) -0.096(10)
O8 0.231(15) 0.165(12) 0.50(3) -0.154(16) -0.227(18) 0.083(11)
O9 0.161(8) 0.068(5) 0.118(6) 0.006(5) 0.004(6) -0.017(5)
O10 0.184(9) 0.110(6) 0.073(5) -0.002(4) 0.015(5) -0.065(6)
Ag1 0.0299(3) 0.0213(3) 0.0418(3) 0.0008(2) -0.0013(2) 0.0025(2)
Ag2 0.0330(3) 0.0226(3) 0.0514(3) 0.0031(2) -0.0015(2) -0.0010(2)
S1 0.039(2) 0.0353(17) 0.0372(18) -0.0032(16) 0.003(2) -0.0007(12)
O11 0.080(4) 0.047(3) 0.035(3) -0.007(2) 0.002(3) -0.001(3)
O12 0.030(7) 0.082(9) 0.082(9) -0.036(9) 0.007(6) -0.010(7)
C100 0.048(16) 0.051(8) 0.041(8) 0.007(8) -0.009(12) -0.016(6)
F11 0.069(10) 0.150(14) 0.109(10) -0.024(12) 0.018(8) -0.054(11)
F12 0.191(6) 0.049(3) 0.044(3) -0.011(2) -0.013(3) 0.003(4)
S2 0.058(3) 0.0359(17) 0.0376(19) 0.0001(18) 0.001(3) -0.0030(15)
O21 0.121(5) 0.057(3) 0.034(3) -0.016(3) -0.015(3) 0.023(4)
O22 0.21(4) 0.20(4) 0.28(4) -0.02(4) -0.08(3) 0.00(3)
C200 0.072(12) 0.051(9) 0.032(8) -0.007(8) 0.000(10) 0.002(7)
F21 0.28(2) 0.035(8) 0.012(6) 0.011(5) -0.013(8) -0.078(12)
F23 0.036(8) 0.18(2) 0.040(6) 0.032(9) 0.001(6) 0.004(9)
F22 0.44(5) 0.101(16) 0.121(19) -0.018(13) 0.04(2) -0.12(2)

loop_
_atom_type_symbol
_atom_type_description
_atom_type_scat_dispersion_real
_atom_type_scat_dispersion_imag
_atom_type_scat_source
C C 0.0033 0.0016 'International Tables Vol C Tables 4.2.6.8 and 6.1.1.4'
H H 0.0000 0.0000 'International Tables Vol C Tables 4.2.6.8 and 6.1.1.4'
N N 0.0061 0.0033 'International Tables Vol C Tables 4.2.6.8 and 6.1.1.4'
O O 0.0106 0.0060 'International Tables Vol C Tables 4.2.6.8 and 6.1.1.4'
F F 0.0171 0.0103 'International Tables Vol C Tables 4.2.6.8 and 6.1.1.4'
S S 0.1246 0.1234 'International Tables Vol C Tables 4.2.6.8 and 6.1.1.4'
Ag Ag -0.8971 1.1015 'International Tables Vol C Tables 4.2.6.8 and 6.1.1.4'

loop_
_geom_angle_atom_site_label_1
_geom_angle_atom_site_label_2
_geom_angle_atom_site_label_3
_geom_angle
_geom_angle_site_symmetry_1
_geom_angle_site_symmetry_3
O1 C1 C2 109.5(6) . .
O1 C1 H1A 109.8 . .
C2 C1 H1A 109.8 . .
O1 C1 H1B 109.8 . .
C2 C1 H1B 109.8 . .
H1A C1 H1B 108.2 . .
N1 C2 C3 121.1(6) . .
N1 C2 C1 117.2(6) . .
C3 C2 C1 121.6(6) . .
C4 C3 C2 120.0(6) . .
C4 C3 H3 120.0 . .
C2 C3 H3 120.0 . .
C3 C4 C5 119.1(6) . .
C3 C4 H4 120.4 . .
C5 C4 H4 120.4 . .
C4 C5 C6 118.5(6) . .
C4 C5 H5 120.8 . .
C6 C5 H5 120.8 . .
N1 C6 C5 122.3(6) . .
N1 C6 C7 118.8(5) . .
C5 C6 C7 118.8(6) . .
N2 C7 C6 120.0(5) . .
N2 C7 H7 120.0 . .
C6 C7 H7 120.0 . .
N3 C8 H8A 109.5 . .
N3 C8 H8B 109.5 . .
H8A C8 H8B 109.5 . .
N3 C8 H8C 109.5 . .
H8A C8 H8C 109.5 . .
H8B C8 H8C 109.5 . .
N4 C9 C10 122.7(5) . .
N4 C9 N3 116.1(5) . .
C10 C9 N3 121.3(5) . .
C11 C10 C9 116.1(5) . .
C11 C10 H10 121.9 . .
C9 C10 H10 121.9 . .
N5 C11 C10 122.7(5) . .
N5 C11 N6 115.3(5) . .
C10 C11 N6 122.0(5) . .
N5 C12 N4 125.5(6) . .
N5 C12 C13 116.7(6) . .
N4 C12 C13 117.7(6) . .
C12 C13 H13A 109.5 . .
C12 C13 H13B 109.5 . .
H13A C13 H13B 109.5 . .
C12 C13 H13C 109.5 . .
H13A C13 H13C 109.5 . .
H13B C13 H13C 109.5 . .
N6 C14 H14A 109.5 . .
N6 C14 H14B 109.5 . .
H14A C14 H14B 109.5 . .
N6 C14 H14C 109.5 . .
H14A C14 H14C 109.5 . .
H14B C14 H14C 109.5 . .
N7 C15 C16 119.6(6) . .
N7 C15 H15 120.2 . .
C16 C15 H15 120.2 . .
N8 C16 C17 121.3(7) . .
N8 C16 C15 119.0(5) . .
C17 C16 C15 119.7(7) . .
C16 C17 C18 115.9(8) . .
C16 C17 H17 122.1 . .
C18 C17 H17 122.1 . .
C19 C18 C17 120.6(8) . .
C19 C18 H18 119.7 . .
C17 C18 H18 119.7 . .
C20 C19 C18 119.0(9) . .
C20 C19 H19 120.5 . .
C18 C19 H19 120.5 . .
C19 C20 N8 123.1(9) . .
C19 C20 C21 113.1(12) . .
N8 C20 C21 123.8(11) . .
C19 C20 C21A 127.7(14) . .
N8 C20 C21A 109.0(13) . .
C21 C20 C21A 16.6(16) . .
N9 C23 C24 121.8(7) . .
N9 C23 C22 117.7(8) . .
C24 C23 C22 120.6(9) . .
N9 C23 C22A 111(2) . .
C24 C23 C22A 126(2) . .
C22 C23 C22A 15(2) . .
C25 C24 C23 119.5(7) . .
C25 C24 H24 120.3 . .
C23 C24 H24 120.3 . .
C24 C25 C26 120.3(7) . .
C24 C25 H25 119.9 . .
C26 C25 H25 119.9 . .
C25 C26 C27 117.9(7) . .
C25 C26 H26 121.0 . .
C27 C26 H26 121.0 . .
N9 C27 C26 121.8(6) . .
N9 C27 C28 119.3(5) . .
C26 C27 C28 118.9(6) . .
N10 C28 C27 119.9(5) . .
N10 C28 H28 120.0 . .
C27 C28 H28 120.0 . .
N11 C29 H29A 109.5 . .
N11 C29 H29B 109.5 . .
H29A C29 H29B 109.5 . .
N11 C29 H29C 109.5 . .
H29A C29 H29C 109.5 . .
H29B C29 H29C 109.5 . .
N12 C30 C31 122.7(5) . .
N12 C30 N11 115.6(5) . .
C31 C30 N11 121.7(5) . .
C30 C31 C32 116.5(5) . .
C30 C31 H31 121.8 . .
C32 C31 H31 121.8 . .
N13 C32 C31 122.2(6) . .
N13 C32 N14 116.2(5) . .
C31 C32 N14 121.6(5) . .
N13 C33 N12 127.3(6) . .
N13 C33 C34 117.2(6) . .
N12 C33 C34 115.4(6) . .
C33 C34 H34A 109.5 . .
C33 C34 H34B 109.5 . .
H34A C34 H34B 109.5 . .
C33 C34 H34C 109.5 . .
H34A C34 H34C 109.5 . .
H34B C34 H34C 109.5 . .
N14 C35 H35A 109.5 . .
N14 C35 H35B 109.5 . .
H35A C35 H35B 109.5 . .
N14 C35 H35C 109.5 . .
H35A C35 H35C 109.5 . .
H35B C35 H35C 109.5 . .
N15 C36 C37 120.2(5) . .
N15 C36 H36 119.9 . .
C37 C36 H36 119.9 . .
N16 C37 C38 121.6(6) . .
N16 C37 C36 118.2(5) . .
C38 C37 C36 120.1(5) . .
C39 C38 C37 119.0(6) . .
C39 C38 H38 120.5 . .
C37 C38 H38 120.5 . .
C40 C39 C38 119.5(6) . .
C40 C39 H39 120.3 . .
C38 C39 H39 120.3 . .
C39 C40 C41 119.4(6) . .
C39 C40 H40 120.3 . .
C41 C40 H40 120.3 . .
N16 C41 C40 121.6(6) . .
N16 C41 C42 116.9(6) . .
C40 C41 C42 121.6(6) . .
O4 C42 C41 113.8(6) . .
O4 C42 H42A 108.8 . .
C41 C42 H42A 108.8 . .
O4 C42 H42B 108.8 . .
C41 C42 H42B 108.8 . .
H42A C42 H42B 107.7 . .
N17 C45 H45A 109.5 . .
N17 C45 H45B 109.5 . .
H45A C45 H45B 109.5 . .
N17 C45 H45C 109.5 . .
H45A C45 H45C 109.5 . .
H45B C45 H45C 109.5 . .
N18 C46 H46A 109.5 . .
N18 C46 H46B 109.5 . .
H46A C46 H46B 109.5 . .
N18 C46 H46C 109.5 . .
H46A C46 H46C 109.5 . .
H46B C46 H46C 109.5 . .
N19 C47 H47A 109.5 . .
N19 C47 H47B 109.5 . .
H47A C47 H47B 109.5 . .
N19 C47 H47C 109.5 . .
H47A C47 H47C 109.5 . .
H47B C47 H47C 109.5 . .
C6 N1 C2 119.0(5) . .
C6 N1 Ag1 119.2(4) . .
C2 N1 Ag1 121.7(4) . .
C7 N2 N3 119.4(5) . .
C7 N2 Ag1 104.8(4) . .
N3 N2 Ag1 126.3(3) . .
N2 N3 C9 115.7(4) . .
N2 N3 C8 121.9(5) . .
C9 N3 C8 122.4(5) . .
C12 N4 C9 116.2(5) . .
C12 N5 C11 116.7(5) . .
N7 N6 C11 116.0(4) . .
N7 N6 C14 122.0(5) . .
C11 N6 C14 122.0(5) . .
C15 N7 N6 119.5(5) . .
C15 N7 Ag2 108.6(4) . .
N6 N7 Ag2 127.5(3) . .
C20 N8 C16 120.1(6) . .
C20 N8 Ag2 120.0(5) . .
C16 N8 Ag2 119.3(4) . .
C27 N9 C23 118.7(6) . .
C27 N9 Ag1 118.7(4) . .
C23 N9 Ag1 121.3(4) . .
C28 N10 N11 118.6(5) . .
C28 N10 Ag1 108.1(4) . .
N11 N10 Ag1 129.8(3) . .
N10 N11 C30 116.4(5) . .
N10 N11 C29 121.5(5) . .
C30 N11 C29 122.1(5) . .
C33 N12 C30 115.3(5) . .
C33 N13 C32 116.0(5) . .
N15 N14 C32 116.1(5) . .
N15 N14 C35 121.4(5) . .
C32 N14 C35 122.4(5) . .
C36 N15 N14 119.5(5) . .
C37 N16 C41 118.9(6) . .
C37 N16 Ag2 122.4(4) . .
C41 N16 Ag2 118.6(4) . .
C45 N17 O5 125.1(8) . .
C45 N17 O6 117.8(8) . .
O5 N17 O6 115.0(8) . .
O8 N18 O7 117(2) . .
O8 N18 C46 120.1(17) . .
O7 N18 C46 122.7(13) . .
O9 N19 O10 120.4(10) . .
O9 N19 C47 122.2(10) . .
O10 N19 C47 117.3(10) . .
C1 O1 H1 109.5 . .
O2 C21 C20 129(2) . .
O2 C21 H21A 105.1 . .
C20 C21 H21A 105.1 . .
O2 C21 H21B 105.1 . .
C20 C21 H21B 105.1 . .
H21A C21 H21B 105.9 . .
C21 O2 H2 109.5 . .
O2A C21A C20 94(2) . .
O2A C21A H21C 112.9 . .
C20 C21A H21C 112.9 . .
O2A C21A H21D 112.9 . .
C20 C21A H21D 112.9 . .
H21C C21A H21D 110.3 . .
C21A O2A H2A 109.5 . .
O3 C22 C23 109.9(13) . .
O3 C22 H22A 109.7 . .
C23 C22 H22A 109.7 . .
O3 C22 H22B 109.7 . .
C23 C22 H22B 109.7 . .
H22A C22 H22B 108.2 . .
C22 O3 H3A 109.5 . .
O3A C22A C23 124(5) . .
O3A C22A H22C 106.4 . .
C23 C22A H22C 106.4 . .
O3A C22A H22D 106.4 . .
C23 C22A H22D 106.4 . .
H22C C22A H22D 106.5 . .
C22A O3A H3B 109.5 . .
C42 O4 Ag2 101.4(4) . .
C42 O4 H4A 129.3 . .
Ag2 O4 H4A 129.3 . .
N9 Ag1 N1 164.17(18) . .
N9 Ag1 N10 71.19(17) . .
N1 Ag1 N10 124.59(16) . .
N9 Ag1 N2 102.55(16) . .
N1 Ag1 N2 70.29(17) . .
N10 Ag1 N2 124.95(14) . .
N8 Ag2 N16 160.79(19) . .
N8 Ag2 N7 70.43(17) . .
N16 Ag2 N7 127.36(16) . .
N8 Ag2 O4 120.44(19) . .
N16 Ag2 O4 70.04(17) . .
N7 Ag2 O4 92.93(16) . .
S1 S1 O12 162.7(5) 3_656 .
S1 S1 O11 73.8(5) 3_656 .
O12 S1 O11 116.7(6) . .
S1 S1 O11 69.0(5) 3_656 3_656
O12 S1 O11 114.5(7) . 3_656
O11 S1 O11 114.3(4) . 3_656
S1 S1 C100 88.7(5) 3_656 3_656
O12 S1 C100 74.4(7) . 3_656
O11 S1 C100 116.3(8) . 3_656
O11 S1 C100 114.9(7) 3_656 3_656
S1 S1 C100 60.6(5) 3_656 .
O12 S1 C100 102.4(8) . .
O11 S1 C100 104.3(7) . .
O11 S1 C100 101.8(6) 3_656 .
C100 S1 C100 28.1(10) 3_656 .
S1 S1 F11 132.7(6) 3_656 3_656
O12 S1 F11 30.4(6) . 3_656
O11 S1 F11 122.8(6) . 3_656
O11 S1 F11 122.5(6) 3_656 3_656
C100 S1 F11 44.0(7) 3_656 3_656
C100 S1 F11 72.1(8) . 3_656
S1 O11 S1 37.2(3) . 3_656
F11 O12 S1 102.0(15) 3_656 .
F11 O12 C100 45.3(12) 3_656 3_656
S1 O12 C100 56.8(6) . 3_656
C100 C100 F11 171.5(11) 3_656 .
C100 C100 F12 73(2) 3_656 .
F11 C100 F12 112.8(14) . .
C100 C100 F12 71(2) 3_656 3_656
F11 C100 F12 112.9(15) . 3_656
F12 C100 F12 102.3(10) . 3_656
C100 C100 S1 91.3(5) 3_656 3_656
F11 C100 S1 80.3(10) . 3_656
F12 C100 S1 123.3(12) . 3_656
F12 C100 S1 123.5(12) 3_656 3_656
C100 C100 S1 60.6(5) 3_656 .
F11 C100 S1 110.9(12) . .
F12 C100 S1 109.6(10) . .
F12 C100 S1 107.9(10) 3_656 .
S1 C100 S1 30.6(3) 3_656 .
C100 C100 O12 140.1(7) 3_656 3_656
F11 C100 O12 31.5(8) . 3_656
F12 C100 O12 127.1(13) . 3_656
F12 C100 O12 125.0(14) 3_656 3_656
S1 C100 O12 48.9(6) 3_656 3_656
S1 C100 O12 79.4(7) . 3_656
O12 F11 C100 103.3(16) 3_656 .
O12 F11 S1 47.6(11) 3_656 3_656
C100 F11 S1 55.7(8) . 3_656
C100 F12 C100 36.3(11) . 3_656
S2 S2 O21 72.1(5) 3_755 .
S2 S2 O21 70.7(5) 3_755 3_755
O21 S2 O21 111.0(5) . 3_755
S2 S2 C200 95.1(7) 3_755 3_755
O21 S2 C200 119.4(7) . 3_755
O21 S2 C200 120.0(7) 3_755 3_755
S2 S2 O22 150(2) 3_755 .
O21 S2 O22 115.9(18) . .
O21 S2 O22 125(2) 3_755 .
C200 S2 O22 55(2) 3_755 .
S2 S2 F23 146.7(8) 3_755 3_755
O21 S2 F23 116.8(5) . 3_755
O21 S2 F23 126.2(6) 3_755 3_755
C200 S2 F23 52.0(11) 3_755 3_755
O22 S2 F23 3(3) . 3_755
S2 S2 C200 54.5(6) 3_755 .
O21 S2 C200 102.1(6) . .
O21 S2 C200 100.6(6) 3_755 .
C200 S2 C200 40.6(12) 3_755 .
O22 S2 C200 96(2) . .
F23 S2 C200 92.5(9) 3_755 .
S2 O21 S2 37.1(3) . 3_755
F23 O22 C200 89(10) 3_755 3_755
F23 O22 S2 150(10) 3_755 .
C200 O22 S2 61(2) 3_755 .
C200 C200 F21 74.8(17) 3_755 .
C200 C200 F22 74(2) 3_755 .
F21 C200 F22 99.9(17) . .
C200 C200 O22 149(2) 3_755 3_755
F21 C200 O22 124(3) . 3_755
F22 C200 O22 121(3) . 3_755
C200 C200 F23 155.9(12) 3_755 .
F21 C200 F23 120.7(18) . .
F22 C200 F23 117(2) . .
O22 C200 F23 7(3) 3_755 .
C200 C200 S2 84.9(7) 3_755 3_755
F21 C200 S2 120.6(13) . 3_755
F22 C200 S2 127.1(17) . 3_755
O22 C200 S2 64(2) 3_755 3_755
F23 C200 S2 71.4(14) . 3_755
C200 C200 F22 59(2) 3_755 3_755
F21 C200 F22 17(2) . 3_755
F22 C200 F22 89(2) . 3_755
O22 C200 F22 140(3) 3_755 3_755
F23 C200 F22 138(2) . 3_755
S2 C200 F22 120.6(16) 3_755 3_755
C200 C200 F21 58.3(14) 3_755 3_755
F21 C200 F21 100.0(17) . 3_755
F22 C200 F21 17(2) . 3_755
O22 C200 F21 130(2) 3_755 3_755
F23 C200 F21 128.5(14) . 3_755
S2 C200 F21 115.4(13) 3_755 3_755
F22 C200 F21 85.6(17) 3_755 3_755
C200 C200 S2 54.5(6) 3_755 .
F21 C200 S2 106.8(11) . .
F22 C200 S2 110.1(19) . .
O22 C200 S2 94(2) 3_755 .
F23 C200 S2 101.7(14) . .
S2 C200 S2 30.4(4) 3_755 .
F22 C200 S2 99.1(17) 3_755 .
F21 C200 S2 94.5(12) 3_755 .
F22 F21 C200 103(5) 3_755 .
F22 F21 C200 59(5) 3_755 3_755
C200 F21 C200 46.9(13) . 3_755
O22 F23 C200 84(10) 3_755 .
O22 F23 S2 27(10) 3_755 3_755
C200 F23 S2 56.6(9) . 3_755
F21 F22 C200 104(5) 3_755 .
F21 F22 C200 60(5) 3_755 3_755
C200 F22 C200 47.3(17) . 3_755

loop_
_geom_bond_atom_site_label_1
_geom_bond_atom_site_label_2
_geom_bond_distance
_geom_bond_site_symmetry_2
C1 O1 1.434(9) .
C1 C2 1.521(10) .
C1 H1A 0.9700 .
C1 H1B 0.9700 .
C2 N1 1.346(8) .
C2 C3 1.390(9) .
C3 C4 1.372(10) .
C3 H3 0.9300 .
C4 C5 1.385(9) .
C4 H4 0.9300 .
C5 C6 1.391(8) .
C5 H5 0.9300 .
C6 N1 1.346(8) .
C6 C7 1.468(9) .
C7 N2 1.278(7) .
C7 H7 0.9300 .
C8 N3 1.461(7) .
C8 H8A 0.9600 .
C8 H8B 0.9600 .
C8 H8C 0.9600 .
C9 N4 1.347(8) .
C9 C10 1.388(8) .
C9 N3 1.390(7) .
C10 C11 1.378(8) .
C10 H10 0.9300 .
C11 N5 1.344(7) .
C11 N6 1.382(7) .
C12 N5 1.335(8) .
C12 N4 1.345(8) .
C12 C13 1.488(9) .
C13 H13A 0.9600 .
C13 H13B 0.9600 .
C13 H13C 0.9600 .
C14 N6 1.457(7) .
C14 H14A 0.9600 .
C14 H14B 0.9600 .
C14 H14C 0.9600 .
C15 N7 1.289(7) .
C15 C16 1.465(9) .
C15 H15 0.9300 .
C16 N8 1.348(9) .
C16 C17 1.385(10) .
C17 C18 1.444(13) .
C17 H17 0.9300 .
C18 C19 1.355(14) .
C18 H18 0.9300 .
C19 C20 1.332(13) .
C19 H19 0.9300 .
C20 N8 1.336(9) .
C20 C21 1.39(2) .
C20 C21A 1.73(3) .
C23 N9 1.355(8) .
C23 C24 1.371(10) .
C23 C22 1.47(2) .
C23 C22A 1.66(6) .
C24 C25 1.360(11) .
C24 H24 0.9300 .
C25 C26 1.383(10) .
C25 H25 0.9300 .
C26 C27 1.396(9) .
C26 H26 0.9300 .
C27 N9 1.345(8) .
C27 C28 1.464(9) .
C28 N10 1.292(7) .
C28 H28 0.9300 .
C29 N11 1.452(8) .
C29 H29A 0.9600 .
C29 H29B 0.9600 .
C29 H29C 0.9600 .
C30 N12 1.348(8) .
C30 C31 1.377(8) .
C30 N11 1.388(7) .
C31 C32 1.387(8) .
C31 H31 0.9300 .
C32 N13 1.346(8) .
C32 N14 1.389(8) .
C33 N13 1.321(9) .
C33 N12 1.338(8) .
C33 C34 1.514(9) .
C34 H34A 0.9600 .
C34 H34B 0.9600 .
C34 H34C 0.9600 .
C35 N14 1.463(7) .
C35 H35A 0.9600 .
C35 H35B 0.9600 .
C35 H35C 0.9600 .
C36 N15 1.282(7) .
C36 C37 1.462(9) .
C36 H36 0.9300 .
C37 N16 1.350(7) .
C37 C38 1.384(8) .
C38 C39 1.382(9) .
C38 H38 0.9300 .
C39 C40 1.374(9) .
C39 H39 0.9300 .
C40 C41 1.379(9) .
C40 H40 0.9300 .
C41 N16 1.354(8) .
C41 C42 1.508(10) .
C42 O4 1.411(10) .
C42 H42A 0.9700 .
C42 H42B 0.9700 .
C45 N17 1.183(9) .
C45 H45A 0.9600 .
C45 H45B 0.9600 .
C45 H45C 0.9600 .
C46 N18 1.53(2) .
C46 H46A 0.9600 .
C46 H46B 0.9600 .
C46 H46C 0.9600 .
C47 N19 1.397(13) .
C47 H47A 0.9600 .
C47 H47B 0.9600 .
C47 H47C 0.9600 .
N1 Ag1 2.213(5) .
N2 N3 1.355(7) .
N2 Ag1 2.628(5) .
N6 N7 1.357(7) .
N7 Ag2 2.577(5) .
N8 Ag2 2.230(5) .
N9 Ag1 2.210(5) .
N10 N11 1.354(7) .
N10 Ag1 2.570(5) .
N14 N15 1.361(7) .
N16 Ag2 2.244(5) .
N17 O5 1.226(9) .
N17 O6 1.248(9) .
N18 O8 1.138(15) .
N18 O7 1.199(18) .
N19 O9 1.264(11) .
N19 O10 1.270(11) .
O1 H1 0.8200 .
C21 O2 1.32(2) .
C21 H21A 0.9700 .
C21 H21B 0.9700 .
O2 H2 0.8200 .
C21A O2A 1.37(4) .
C21A H21C 0.9700 .
C21A H21D 0.9700 .
O2A H2A 0.8200 .
C22 O3 1.377(18) .
C22 H22A 0.9700 .
C22 H22B 0.9700 .
O3 H3A 0.8200 .
C22A O3A 1.22(5) .
C22A H22C 0.9700 .
C22A H22D 0.9700 .
O3A H3B 0.8200 .
O4 Ag2 2.579(5) .
O4 H4A 0.9300 .
S1 S1 0.919(6) 3_656
S1 O12 1.417(14) .
S1 O11 1.419(6) .
S1 O11 1.460(6) 3_656
S1 C100 1.573(14) 3_656
S1 C100 1.804(13) .
S1 F11 1.877(13) 3_656
O11 S1 1.460(6) 3_656
O12 F11 0.971(16) 3_656
O12 C100 1.811(19) 3_656
C100 C100 0.85(3) 3_656
C100 F11 1.322(19) .
C100 F12 1.355(19) .
C100 F12 1.370(17) 3_656
C100 S1 1.573(14) 3_656
C100 O12 1.811(19) 3_656
F11 O12 0.971(16) 3_656
F11 S1 1.877(13) 3_656
F12 C100 1.370(17) 3_656
S2 S2 0.913(7) 3_755
S2 O21 1.429(7) .
S2 O21 1.440(6) 3_755
S2 C200 1.467(17) 3_755
S2 O22 1.51(5) .
S2 F23 1.66(2) 3_755
S2 C200 1.796(16) .
O21 S2 1.440(6) 3_755
O22 F23 0.18(8) 3_755
O22 C200 1.38(5) 3_755
C200 C200 1.17(3) 3_755
C200 F21 1.37(2) .
C200 F22 1.37(3) .
C200 O22 1.38(5) 3_755
C200 F23 1.38(3) .
C200 S2 1.467(17) 3_755
C200 F22 1.53(3) 3_755
C200 F21 1.55(3) 3_755
F21 F22 0.46(7) 3_755
F21 C200 1.55(3) 3_755
F23 O22 0.18(8) 3_755
F23 S2 1.66(2) 3_755
F22 F21 0.46(7) 3_755
F22 C200 1.53(3) 3_755
